data_2226846
loop_
_publ_author_name
'Suchetan, P. A.'
'Gowda, B. Thimme'
'Foro, Sabine'
'Fuess, Hartmut'

_publ_section_title
;
 <i>N</i>-(4-Chlorobenzoyl)-2-methylbenzenesulfonamide
;
_journal_coeditor_code DS2041
_journal_issue 8
_journal_name_full 'Acta Crystallographica Section E'
_journal_page_first o1997
_journal_paper_doi 10.1107/S1600536810026759
_journal_volume 66
_journal_year 2010
_chemical_formula_iupac 'C14 H12 Cl N O3 S'
_chemical_formula_moiety 'C14 H12 Cl N O3 S'
_chemical_formula_sum 'C14 H12 Cl N O3 S'
_chemical_formula_weight 309.76
_chemical_name_systematic
;
<i>N</i>-(4-Chlorobenzoyl)-2-methylbenzenesulfonamide
;
_space_group_IT_number 2
_symmetry_cell_setting triclinic
_symmetry_space_group_name_Hall '-P 1'
_symmetry_space_group_name_H-M 'P -1'
_atom_sites_solution_hydrogens geom
_atom_sites_solution_primary direct
_atom_sites_solution_secondary difmap
_audit_creation_method SHELXL-97
_cell_angle_alpha 60.533(7)
_cell_angle_beta 84.705(9)
_cell_angle_gamma 84.254(9)
_cell_formula_units_Z 4
_cell_length_a 10.9188(9)
_cell_length_b 12.1570(10)
_cell_length_c 12.3470(10)
_cell_measurement_reflns_used 4120
_cell_measurement_temperature 299(2)
_cell_measurement_theta_max 27.83
_cell_measurement_theta_min 2.54
_cell_volume 1418.0(2)
_computing_cell_refinement
;
CrysAlis RED (Oxford Diffraction, 2009)
;
_computing_data_collection
;
CrysAlis CCD (Oxford Diffraction, 2009)
;
_computing_data_reduction
;
CrysAlis RED (Oxford Diffraction, 2009)
;
_computing_molecular_graphics 'PLATON (Spek, 2009)'
_computing_publication_material 'SHELXL97 (Sheldrick, 2008)'
_computing_structure_refinement 'SHELXL97 (Sheldrick, 2008)'
_computing_structure_solution 'SHELXS97 (Sheldrick, 2008)'
_diffrn_ambient_temperature 299(2)
_diffrn_measured_fraction_theta_full 0.998
_diffrn_measured_fraction_theta_max 0.998
_diffrn_measurement_device_type
;
Oxford Diffraction Xcalibur diffractometer
with a Sapphire CCD detector
;
_diffrn_measurement_method
;
Rotation method data acquisition using omega and phi scans
;
_diffrn_radiation_monochromator graphite
_diffrn_radiation_source 'fine-focus sealed tube'
_diffrn_radiation_type MoK\a
_diffrn_radiation_wavelength 0.71073
_diffrn_reflns_av_R_equivalents 0.0153
_diffrn_reflns_av_sigmaI/netI 0.0231
_diffrn_reflns_limit_h_max 13
_diffrn_reflns_limit_h_min -12
_diffrn_reflns_limit_k_max 15
_diffrn_reflns_limit_k_min -14
_diffrn_reflns_limit_l_max 15
_diffrn_reflns_limit_l_min -15
_diffrn_reflns_number 9975
_diffrn_reflns_theta_full 26.37
_diffrn_reflns_theta_max 26.37
_diffrn_reflns_theta_min 2.54
_diffrn_standards_decay_% 0
_diffrn_standards_number 0
_exptl_absorpt_coefficient_mu 0.422
_exptl_absorpt_correction_T_max 0.9433
_exptl_absorpt_correction_T_min 0.8561
_exptl_absorpt_correction_type multi-scan
_exptl_absorpt_process_details
;
(CrysAlis RED; Oxford Diffraction, 2009)
;
_exptl_crystal_colour colourless
_exptl_crystal_density_diffrn 1.451
_exptl_crystal_density_method 'not measured'
_exptl_crystal_description plate
_exptl_crystal_F_000 640
_exptl_crystal_size_max 0.38
_exptl_crystal_size_mid 0.24
_exptl_crystal_size_min 0.14
_refine_diff_density_max 0.322
_refine_diff_density_min -0.367
_refine_ls_extinction_method none
_refine_ls_goodness_of_fit_ref 1.092
_refine_ls_hydrogen_treatment mixed
_refine_ls_matrix_type full
_refine_ls_number_parameters 369
_refine_ls_number_reflns 5808
_refine_ls_number_restraints 2
_refine_ls_restrained_S_all 1.092
_refine_ls_R_factor_all 0.0522
_refine_ls_R_factor_gt 0.0378
_refine_ls_shift/su_max 0.014
_refine_ls_shift/su_mean 0.000
_refine_ls_structure_factor_coef Fsqd
_refine_ls_weighting_details 'calc w=1/[\s^2^(Fo^2^)+(0.0583P)^2^+0.2188P] where P=(Fo^2^+2Fc^2^)/3'
_refine_ls_weighting_scheme calc
_refine_ls_wR_factor_gt 0.1040
_refine_ls_wR_factor_ref 0.1099
_reflns_number_gt 4476
_reflns_number_total 5808
_reflns_threshold_expression I>2sigma(I)
_cod_data_source_file ds2041.cif
_cod_data_source_block I
_cod_database_code 2226846
_cod_database_fobs_code 2226846

loop_
_symmetry_equiv_pos_as_xyz
'x, y, z'
'-x, -y, -z'

loop_
_atom_site_type_symbol
_atom_site_label
_atom_site_fract_x
_atom_site_fract_y
_atom_site_fract_z
_atom_site_U_iso_or_equiv
_atom_site_adp_type
_atom_site_calc_flag
_atom_site_refinement_flags
_atom_site_occupancy
_atom_site_disorder_assembly
_atom_site_disorder_group
Cl Cl1 0.53923(8) -0.01400(6) 0.72546(6) 0.0865(2) Uani d . 1 . .
S S1 0.23682(4) 0.66981(4) 0.15634(4) 0.03693(13) Uani d . 1 . .
O O1 0.20430(13) 0.64973(13) 0.05769(12) 0.0483(3) Uani d . 1 . .
O O2 0.31448(13) 0.76921(13) 0.12668(14) 0.0525(4) Uani d . 1 . .
O O3 0.30465(14) 0.58139(14) 0.40938(13) 0.0522(4) Uani d . 1 . .
N N1 0.30122(15) 0.53209(14) 0.25605(14) 0.0373(3) Uani d D 1 . .
H H1N 0.3207(18) 0.4863(18) 0.2247(18) 0.045 Uiso d D 1 . .
C C1 0.10164(16) 0.69177(17) 0.23579(16) 0.0378(4) Uani d . 1 . .
C C2 0.00714(19) 0.6087(2) 0.2801(2) 0.0513(5) Uani d . 1 . .
C C3 -0.0959(2) 0.6412(3) 0.3366(2) 0.0692(7) Uani d . 1 . .
H H3 -0.1613 0.5886 0.3669 0.083 Uiso calc R 1 . .
C C4 -0.1045(2) 0.7472(3) 0.3491(3) 0.0737(8) Uani d . 1 . .
H H4 -0.1750 0.7657 0.3871 0.088 Uiso calc R 1 . .
C C5 -0.0097(2) 0.8268(2) 0.3060(2) 0.0618(6) Uani d . 1 . .
H H5 -0.0154 0.8987 0.3152 0.074 Uiso calc R 1 . .
C C6 0.09419(19) 0.7994(2) 0.24898(19) 0.0471(5) Uani d . 1 . .
H H6 0.1590 0.8527 0.2195 0.056 Uiso calc R 1 . .
C C7 0.32853(16) 0.50361(17) 0.37495(17) 0.0357(4) Uani d . 1 . .
C C8 0.38324(16) 0.37429(17) 0.45661(16) 0.0348(4) Uani d . 1 . .
C C9 0.38889(19) 0.27606(18) 0.42869(17) 0.0440(5) Uani d . 1 . .
H H9 0.3609 0.2909 0.3535 0.053 Uiso calc R 1 . .
C C10 0.4358(2) 0.1569(2) 0.51173(19) 0.0533(5) Uani d . 1 . .
H H10 0.4382 0.0909 0.4936 0.064 Uiso calc R 1 . .
C C11 0.4790(2) 0.1366(2) 0.62180(18) 0.0505(5) Uani d . 1 . .
C C12 0.47585(19) 0.2323(2) 0.65098(18) 0.0505(5) Uani d . 1 . .
H H12 0.5066 0.2175 0.7251 0.061 Uiso calc R 1 . .
C C13 0.42662(18) 0.35041(19) 0.56893(17) 0.0417(4) Uani d . 1 . .
H H13 0.4223 0.4152 0.5889 0.050 Uiso calc R 1 . .
C C14 0.0106(3) 0.4896(3) 0.2710(3) 0.0750(8) Uani d . 1 . .
H H14A 0.0679 0.4274 0.3281 0.090 Uiso calc R 1 . .
H H14B 0.0362 0.5078 0.1877 0.090 Uiso calc R 1 . .
H H14C -0.0700 0.4575 0.2915 0.090 Uiso calc R 1 . .
Cl Cl2 0.85328(7) -0.08027(7) 0.55917(7) 0.0865(2) Uani d . 1 . .
S S2 0.62883(5) 0.62957(4) -0.02845(4) 0.03972(13) Uani d . 1 . .
O O4 0.50003(13) 0.64573(15) -0.00526(16) 0.0597(4) Uani d . 1 . .
O O5 0.67100(15) 0.63364(13) -0.14372(12) 0.0542(4) Uani d . 1 . .
O O6 0.61855(16) 0.51670(14) 0.24179(13) 0.0603(4) Uani d . 1 . .
N N2 0.68281(15) 0.48852(14) 0.07786(14) 0.0375(4) Uani d D 1 . .
H H2N 0.7126(18) 0.4425(18) 0.0476(18) 0.045 Uiso d D 1 . .
C C15 0.70542(18) 0.73952(17) -0.00952(16) 0.0384(4) Uani d . 1 . .
C C16 0.8319(2) 0.75339(19) -0.03724(19) 0.0491(5) Uani d . 1 . .
C C17 0.8810(3) 0.8448(2) -0.0200(2) 0.0676(7) Uani d . 1 . .
H H17 0.9649 0.8566 -0.0363 0.081 Uiso calc R 1 . .
C C18 0.8085(3) 0.9179(2) 0.0206(2) 0.0729(8) Uani d . 1 . .
H H18 0.8442 0.9783 0.0307 0.087 Uiso calc R 1 . .
C C19 0.6851(3) 0.9033(2) 0.0461(2) 0.0646(7) Uani d . 1 . .
H H19 0.6369 0.9539 0.0727 0.077 Uiso calc R 1 . .
C C20 0.6324(2) 0.81276(19) 0.03204(19) 0.0490(5) Uani d . 1 . .
H H20 0.5486 0.8010 0.0503 0.059 Uiso calc R 1 . .
C C21 0.66464(18) 0.44628(18) 0.20434(17) 0.0388(4) Uani d . 1 . .
C C22 0.71053(17) 0.31356(17) 0.28858(17) 0.0382(4) Uani d . 1 . .
C C23 0.7281(2) 0.22033(19) 0.25341(19) 0.0502(5) Uani d . 1 . .
H H23 0.7112 0.2396 0.1733 0.060 Uiso calc R 1 . .
C C24 0.7706(2) 0.0992(2) 0.3372(2) 0.0589(6) Uani d . 1 . .
H H24 0.7814 0.0365 0.3141 0.071 Uiso calc R 1 . .
C C25 0.7969(2) 0.0719(2) 0.4549(2) 0.0535(5) Uani d . 1 . .
C C26 0.7777(2) 0.1624(2) 0.4918(2) 0.0599(6) Uani d . 1 . .
H H26 0.7946 0.1424 0.5721 0.072 Uiso calc R 1 . .
C C27 0.7332(2) 0.2826(2) 0.40918(19) 0.0506(5) Uani d . 1 . .
H H27 0.7182 0.3434 0.4345 0.061 Uiso calc R 1 . .
C C28 0.9158(2) 0.6772(3) -0.0839(3) 0.0725(7) Uani d . 1 . .
H H28A 0.8994 0.5893 -0.0350 0.087 Uiso calc R 1 . .
H H28B 1.0002 0.6877 -0.0768 0.087 Uiso calc R 1 . .
H H28C 0.9012 0.7063 -0.1696 0.087 Uiso calc R 1 . .

loop_
_atom_site_aniso_label
_atom_site_aniso_U_11
_atom_site_aniso_U_22
_atom_site_aniso_U_33
_atom_site_aniso_U_12
_atom_site_aniso_U_13
_atom_site_aniso_U_23
Cl1 0.1194(6) 0.0570(4) 0.0559(4) 0.0228(4) -0.0283(4) -0.0077(3)
S1 0.0389(3) 0.0364(2) 0.0317(2) 0.00455(18) 0.00168(17) -0.01557(19)
O1 0.0541(9) 0.0564(9) 0.0314(7) 0.0137(7) -0.0049(6) -0.0217(6)
O2 0.0472(8) 0.0416(8) 0.0613(9) -0.0045(6) 0.0141(7) -0.0218(7)
O3 0.0675(10) 0.0513(9) 0.0521(9) 0.0094(7) -0.0155(7) -0.0365(7)
N1 0.0461(9) 0.0364(8) 0.0328(8) 0.0075(7) -0.0056(6) -0.0207(7)
C1 0.0356(10) 0.0425(10) 0.0336(9) 0.0042(8) 0.0009(7) -0.0188(8)
C2 0.0475(12) 0.0581(13) 0.0498(12) -0.0063(10) 0.0060(9) -0.0283(11)
C3 0.0473(14) 0.0861(19) 0.0768(17) -0.0161(13) 0.0226(12) -0.0437(15)
C4 0.0531(15) 0.094(2) 0.0835(19) 0.0027(14) 0.0197(13) -0.0554(17)
C5 0.0569(14) 0.0690(16) 0.0717(16) 0.0097(12) 0.0038(12) -0.0474(14)
C6 0.0444(11) 0.0486(12) 0.0504(12) 0.0027(9) 0.0010(9) -0.0274(10)
C7 0.0365(10) 0.0413(10) 0.0361(9) -0.0020(8) -0.0026(7) -0.0240(8)
C8 0.0357(9) 0.0392(10) 0.0304(9) -0.0024(7) 0.0000(7) -0.0179(8)
C9 0.0604(13) 0.0429(11) 0.0298(9) 0.0047(9) -0.0080(8) -0.0190(9)
C10 0.0759(16) 0.0412(11) 0.0418(11) 0.0081(10) -0.0082(10) -0.0206(9)
C11 0.0587(13) 0.0463(12) 0.0335(10) 0.0056(10) -0.0066(9) -0.0102(9)
C12 0.0549(13) 0.0611(13) 0.0312(10) -0.0055(10) -0.0077(9) -0.0179(10)
C13 0.0459(11) 0.0487(11) 0.0348(10) -0.0066(9) -0.0017(8) -0.0230(9)
C14 0.0712(17) 0.0717(17) 0.093(2) -0.0250(14) 0.0215(15) -0.0486(16)
Cl2 0.0881(5) 0.0596(4) 0.0751(5) 0.0108(3) -0.0196(4) -0.0047(3)
S2 0.0506(3) 0.0371(3) 0.0370(3) 0.0045(2) -0.0112(2) -0.0221(2)
O4 0.0473(9) 0.0643(10) 0.0845(11) 0.0069(7) -0.0177(8) -0.0489(9)
O5 0.0895(12) 0.0437(8) 0.0333(7) 0.0062(7) -0.0142(7) -0.0218(6)
O6 0.0961(12) 0.0468(9) 0.0420(8) 0.0014(8) 0.0093(8) -0.0278(7)
N2 0.0517(10) 0.0327(8) 0.0314(8) 0.0000(7) -0.0002(7) -0.0190(7)
C15 0.0542(12) 0.0303(9) 0.0294(9) 0.0001(8) -0.0093(8) -0.0130(8)
C16 0.0551(13) 0.0415(11) 0.0432(11) -0.0033(9) -0.0086(9) -0.0139(9)
C17 0.0730(17) 0.0552(14) 0.0662(16) -0.0197(12) -0.0104(12) -0.0193(13)
C18 0.116(2) 0.0456(14) 0.0595(15) -0.0268(15) -0.0114(15) -0.0223(12)
C19 0.107(2) 0.0414(12) 0.0523(13) -0.0113(13) 0.0004(13) -0.0275(11)
C20 0.0669(14) 0.0397(11) 0.0411(11) -0.0020(9) -0.0023(9) -0.0206(9)
C21 0.0483(11) 0.0390(10) 0.0339(9) -0.0080(8) 0.0036(8) -0.0214(8)
C22 0.0433(11) 0.0386(10) 0.0328(9) -0.0092(8) 0.0045(8) -0.0175(8)
C23 0.0733(15) 0.0413(11) 0.0341(10) -0.0016(10) 0.0005(9) -0.0179(9)
C24 0.0786(17) 0.0448(12) 0.0494(13) 0.0030(11) 0.0024(11) -0.0221(10)
C25 0.0501(13) 0.0458(12) 0.0489(12) -0.0008(10) -0.0045(9) -0.0112(10)
C26 0.0701(16) 0.0637(15) 0.0389(11) -0.0127(12) -0.0121(10) -0.0166(11)
C27 0.0650(14) 0.0499(12) 0.0412(11) -0.0098(10) -0.0029(10) -0.0245(10)
C28 0.0545(15) 0.0732(18) 0.0840(19) 0.0025(13) 0.0013(13) -0.0359(15)

loop_
_atom_type_symbol
_atom_type_description
_atom_type_scat_dispersion_real
_atom_type_scat_dispersion_imag
_atom_type_scat_source
C C 0.0033 0.0016 'International Tables Vol C Tables 4.2.6.8 and 6.1.1.4'
H H 0.0000 0.0000 'International Tables Vol C Tables 4.2.6.8 and 6.1.1.4'
Cl Cl 0.1484 0.1585 'International Tables Vol C Tables 4.2.6.8 and 6.1.1.4'
N N 0.0061 0.0033 'International Tables Vol C Tables 4.2.6.8 and 6.1.1.4'
O O 0.0106 0.0060 'International Tables Vol C Tables 4.2.6.8 and 6.1.1.4'
S S 0.1246 0.1234 'International Tables Vol C Tables 4.2.6.8 and 6.1.1.4'

loop_
_geom_angle_atom_site_label_1
_geom_angle_atom_site_label_2
_geom_angle_atom_site_label_3
_geom_angle_site_symmetry_1
_geom_angle_site_symmetry_3
_geom_angle
_geom_angle_publ_flag
O2 S1 O1 . . 118.58(9) ?
O2 S1 N1 . . 110.72(9) ?
O1 S1 N1 . . 103.77(8) ?
O2 S1 C1 . . 108.12(9) ?
O1 S1 C1 . . 109.66(9) ?
N1 S1 C1 . . 105.17(8) ?
C7 N1 S1 . . 122.68(12) ?
C7 N1 H1N . . 124.9(15) ?
S1 N1 H1N . . 112.2(15) ?
C6 C1 C2 . . 121.90(18) ?
C6 C1 S1 . . 115.49(15) ?
C2 C1 S1 . . 122.59(15) ?
C1 C2 C3 . . 116.0(2) ?
C1 C2 C14 . . 124.48(19) ?
C3 C2 C14 . . 119.5(2) ?
C4 C3 C2 . . 122.5(2) ?
C4 C3 H3 . . 118.7 ?
C2 C3 H3 . . 118.7 ?
C3 C4 C5 . . 120.4(2) ?
C3 C4 H4 . . 119.8 ?
C5 C4 H4 . . 119.8 ?
C4 C5 C6 . . 119.5(2) ?
C4 C5 H5 . . 120.3 ?
C6 C5 H5 . . 120.3 ?
C5 C6 C1 . . 119.7(2) ?
C5 C6 H6 . . 120.1 ?
C1 C6 H6 . . 120.1 ?
O3 C7 N1 . . 120.10(17) ?
O3 C7 C8 . . 122.85(16) ?
N1 C7 C8 . . 117.02(14) ?
C13 C8 C9 . . 118.88(17) ?
C13 C8 C7 . . 117.39(16) ?
C9 C8 C7 . . 123.69(16) ?
C10 C9 C8 . . 120.43(18) ?
C10 C9 H9 . . 119.8 ?
C8 C9 H9 . . 119.8 ?
C11 C10 C9 . . 119.27(19) ?
C11 C10 H10 . . 120.4 ?
C9 C10 H10 . . 120.4 ?
C12 C11 C10 . . 121.47(19) ?
C12 C11 Cl1 . . 119.62(16) ?
C10 C11 Cl1 . . 118.90(17) ?
C11 C12 C13 . . 119.00(18) ?
C11 C12 H12 . . 120.5 ?
C13 C12 H12 . . 120.5 ?
C12 C13 C8 . . 120.93(18) ?
C12 C13 H13 . . 119.5 ?
C8 C13 H13 . . 119.5 ?
C2 C14 H14A . . 109.5 ?
C2 C14 H14B . . 109.5 ?
H14A C14 H14B . . 109.5 ?
C2 C14 H14C . . 109.5 ?
H14A C14 H14C . . 109.5 ?
H14B C14 H14C . . 109.5 ?
O4 S2 O5 . . 118.63(9) ?
O4 S2 N2 . . 110.03(9) ?
O5 S2 N2 . . 103.34(8) ?
O4 S2 C15 . . 108.98(9) ?
O5 S2 C15 . . 109.55(9) ?
N2 S2 C15 . . 105.45(8) ?
C21 N2 S2 . . 122.47(13) ?
C21 N2 H2N . . 123.9(14) ?
S2 N2 H2N . . 113.1(14) ?
C20 C15 C16 . . 122.23(18) ?
C20 C15 S2 . . 116.02(16) ?
C16 C15 S2 . . 121.74(15) ?
C17 C16 C15 . . 116.1(2) ?
C17 C16 C28 . . 119.3(2) ?
C15 C16 C28 . . 124.58(19) ?
C18 C17 C16 . . 121.7(2) ?
C18 C17 H17 . . 119.2 ?
C16 C17 H17 . . 119.2 ?
C19 C18 C17 . . 121.1(2) ?
C19 C18 H18 . . 119.4 ?
C17 C18 H18 . . 119.4 ?
C18 C19 C20 . . 119.4(2) ?
C18 C19 H19 . . 120.3 ?
C20 C19 H19 . . 120.3 ?
C19 C20 C15 . . 119.4(2) ?
C19 C20 H20 . . 120.3 ?
C15 C20 H20 . . 120.3 ?
O6 C21 N2 . . 120.58(18) ?
O6 C21 C22 . . 123.14(16) ?
N2 C21 C22 . . 116.21(15) ?
C27 C22 C23 . . 119.24(19) ?
C27 C22 C21 . . 117.08(17) ?
C23 C22 C21 . . 123.65(17) ?
C24 C23 C22 . . 120.20(19) ?
C24 C23 H23 . . 119.9 ?
C22 C23 H23 . . 119.9 ?
C25 C24 C23 . . 119.5(2) ?
C25 C24 H24 . . 120.3 ?
C23 C24 H24 . . 120.3 ?
C24 C25 C26 . . 120.9(2) ?
C24 C25 Cl2 . . 119.30(18) ?
C26 C25 Cl2 . . 119.76(18) ?
C25 C26 C27 . . 119.7(2) ?
C25 C26 H26 . . 120.2 ?
C27 C26 H26 . . 120.2 ?
C26 C27 C22 . . 120.4(2) ?
C26 C27 H27 . . 119.8 ?
C22 C27 H27 . . 119.8 ?
C16 C28 H28A . . 109.5 ?
C16 C28 H28B . . 109.5 ?
H28A C28 H28B . . 109.5 ?
C16 C28 H28C . . 109.5 ?
H28A C28 H28C . . 109.5 ?
H28B C28 H28C . . 109.5 ?

loop_
_geom_bond_atom_site_label_1
_geom_bond_atom_site_label_2
_geom_bond_site_symmetry_2
_geom_bond_distance
_geom_bond_publ_flag
Cl1 C11 . 1.741(2) ?
S1 O2 . 1.4234(15) ?
S1 O1 . 1.4350(14) ?
S1 N1 . 1.6460(16) ?
S1 C1 . 1.7674(17) ?
O3 C7 . 1.212(2) ?
N1 C7 . 1.387(2) ?
N1 H1N . 0.823(14) ?
C1 C6 . 1.389(3) ?
C1 C2 . 1.395(3) ?
C2 C3 . 1.396(3) ?
C2 C14 . 1.502(3) ?
C3 C4 . 1.365(4) ?
C3 H3 . 0.9300 ?
C4 C5 . 1.372(3) ?
C4 H4 . 0.9300 ?
C5 C6 . 1.379(3) ?
C5 H5 . 0.9300 ?
C6 H6 . 0.9300 ?
C7 C8 . 1.486(3) ?
C8 C13 . 1.389(2) ?
C8 C9 . 1.391(3) ?
C9 C10 . 1.378(3) ?
C9 H9 . 0.9300 ?
C10 C11 . 1.377(3) ?
C10 H10 . 0.9300 ?
C11 C12 . 1.374(3) ?
C12 C13 . 1.375(3) ?
C12 H12 . 0.9300 ?
C13 H13 . 0.9300 ?
C14 H14A . 0.9600 ?
C14 H14B . 0.9600 ?
C14 H14C . 0.9600 ?
Cl2 C25 . 1.742(2) ?
S2 O4 . 1.4227(15) ?
S2 O5 . 1.4333(14) ?
S2 N2 . 1.6543(16) ?
S2 C15 . 1.7629(19) ?
O6 C21 . 1.208(2) ?
N2 C21 . 1.384(2) ?
N2 H2N . 0.840(15) ?
C15 C20 . 1.387(3) ?
C15 C16 . 1.398(3) ?
C16 C17 . 1.393(3) ?
C16 C28 . 1.512(3) ?
C17 C18 . 1.375(4) ?
C17 H17 . 0.9300 ?
C18 C19 . 1.364(4) ?
C18 H18 . 0.9300 ?
C19 C20 . 1.381(3) ?
C19 H19 . 0.9300 ?
C20 H20 . 0.9300 ?
C21 C22 . 1.490(3) ?
C22 C27 . 1.385(3) ?
C22 C23 . 1.391(3) ?
C23 C24 . 1.381(3) ?
C23 H23 . 0.9300 ?
C24 C25 . 1.375(3) ?
C24 H24 . 0.9300 ?
C25 C26 . 1.375(3) ?
C26 C27 . 1.377(3) ?
C26 H26 . 0.9300 ?
C27 H27 . 0.9300 ?
C28 H28A . 0.9600 ?
C28 H28B . 0.9600 ?
C28 H28C . 0.9600 ?

loop_
_geom_hbond_atom_site_label_D
_geom_hbond_atom_site_label_H
_geom_hbond_atom_site_label_A
_geom_hbond_site_symmetry_A
_geom_hbond_distance_DH
_geom_hbond_distance_HA
_geom_hbond_distance_DA
_geom_hbond_angle_DHA
N1 H1N O5 2_665 0.823(14) 2.128(15) 2.937(2) 167.5(19)
N2 H2N O1 2_665 0.840(15) 2.187(15) 3.0195(19) 171.1(19)

loop_
_geom_torsion_atom_site_label_1
_geom_torsion_atom_site_label_2
_geom_torsion_atom_site_label_3
_geom_torsion_atom_site_label_4
_geom_torsion_site_symmetry_1
_geom_torsion_site_symmetry_2
_geom_torsion_site_symmetry_3
_geom_torsion_site_symmetry_4
_geom_torsion
_geom_torsion_publ_flag
O2 S1 N1 C7 . . . . 62.39(16) ?
O1 S1 N1 C7 . . . . -169.35(14) ?
C1 S1 N1 C7 . . . . -54.17(17) ?
O2 S1 C1 C6 . . . . 2.61(18) ?
O1 S1 C1 C6 . . . . -128.04(15) ?
N1 S1 C1 C6 . . . . 120.93(16) ?
O2 S1 C1 C2 . . . . -178.77(17) ?
O1 S1 C1 C2 . . . . 50.57(19) ?
N1 S1 C1 C2 . . . . -60.45(18) ?
C6 C1 C2 C3 . . . . 1.0(3) ?
S1 C1 C2 C3 . . . . -177.57(18) ?
C6 C1 C2 C14 . . . . -178.7(2) ?
S1 C1 C2 C14 . . . . 2.7(3) ?
C1 C2 C3 C4 . . . . -0.5(4) ?
C14 C2 C3 C4 . . . . 179.3(3) ?
C2 C3 C4 C5 . . . . -0.2(5) ?
C3 C4 C5 C6 . . . . 0.5(4) ?
C4 C5 C6 C1 . . . . 0.0(4) ?
C2 C1 C6 C5 . . . . -0.8(3) ?
S1 C1 C6 C5 . . . . 177.85(17) ?
S1 N1 C7 O3 . . . . 0.2(3) ?
S1 N1 C7 C8 . . . . 178.24(12) ?
O3 C7 C8 C13 . . . . -10.8(3) ?
N1 C7 C8 C13 . . . . 171.28(16) ?
O3 C7 C8 C9 . . . . 166.76(19) ?
N1 C7 C8 C9 . . . . -11.2(3) ?
C13 C8 C9 C10 . . . . 0.6(3) ?
C7 C8 C9 C10 . . . . -176.92(18) ?
C8 C9 C10 C11 . . . . -1.1(3) ?
C9 C10 C11 C12 . . . . 0.3(3) ?
C9 C10 C11 Cl1 . . . . -179.44(17) ?
C10 C11 C12 C13 . . . . 1.0(3) ?
Cl1 C11 C12 C13 . . . . -179.22(15) ?
C11 C12 C13 C8 . . . . -1.6(3) ?
C9 C8 C13 C12 . . . . 0.8(3) ?
C7 C8 C13 C12 . . . . 178.45(17) ?
O4 S2 N2 C21 . . . . -53.60(17) ?
O5 S2 N2 C21 . . . . 178.78(15) ?
C15 S2 N2 C21 . . . . 63.79(17) ?
O4 S2 C15 C20 . . . . 4.60(18) ?
O5 S2 C15 C20 . . . . 135.89(15) ?
N2 S2 C15 C20 . . . . -113.49(15) ?
O4 S2 C15 C16 . . . . -174.18(15) ?
O5 S2 C15 C16 . . . . -42.90(18) ?
N2 S2 C15 C16 . . . . 67.72(17) ?
C20 C15 C16 C17 . . . . 0.4(3) ?
S2 C15 C16 C17 . . . . 179.11(16) ?
C20 C15 C16 C28 . . . . -179.4(2) ?
S2 C15 C16 C28 . . . . -0.7(3) ?
C15 C16 C17 C18 . . . . -0.8(3) ?
C28 C16 C17 C18 . . . . 179.1(2) ?
C16 C17 C18 C19 . . . . 0.3(4) ?
C17 C18 C19 C20 . . . . 0.6(4) ?
C18 C19 C20 C15 . . . . -1.0(3) ?
C16 C15 C20 C19 . . . . 0.4(3) ?
S2 C15 C20 C19 . . . . -178.33(16) ?
S2 N2 C21 O6 . . . . -7.4(3) ?
S2 N2 C21 C22 . . . . 175.53(13) ?
O6 C21 C22 C27 . . . . -18.8(3) ?
N2 C21 C22 C27 . . . . 158.22(18) ?
O6 C21 C22 C23 . . . . 159.5(2) ?
N2 C21 C22 C23 . . . . -23.6(3) ?
C27 C22 C23 C24 . . . . -1.6(3) ?
C21 C22 C23 C24 . . . . -179.78(19) ?
C22 C23 C24 C25 . . . . -0.9(3) ?
C23 C24 C25 C26 . . . . 2.2(3) ?
C23 C24 C25 Cl2 . . . . -178.80(17) ?
C24 C25 C26 C27 . . . . -1.0(3) ?
Cl2 C25 C26 C27 . . . . 179.98(17) ?
C25 C26 C27 C22 . . . . -1.5(3) ?
C23 C22 C27 C26 . . . . 2.8(3) ?
C21 C22 C27 C26 . . . . -178.91(19) ?
